data_1564228
loop_
_publ_author_name
'Nagai, Akira'
'Nishimura, Ryo'
'Hattori, Yohei'
'Hatano, Eri'
'Fujimoto, Ayako'
'Morimoto, Masakazu'
'Yasuda, Nobuhiro'
'Kamada, Kenji'
'Sotome, Hikaru'
'Miyasaka, Hiroshi'
'Yokojima, Satoshi'
'Nakamura, Shinichiro'
'Uchida, Kingo'

_publ_section_title
;
 Molecular crystalline capsules that release their contents by light
;
_journal_name_full 'Chemical Science'
_journal_paper_doi 10.1039/D1SC03394H
_journal_year 2021
_chemical_formula_sum 'C33 H34 F6 S2 Si2'
_chemical_formula_weight 664.90
_chemical_melting_point 452.8(6)
_chemical_name_systematic 1,2-Bis(2-methyl-5-(phenyl-3-trimethylsilyl)thien-3-yl)perfluorocyclopentene
_chemical_properties_physical Photo-sensitive
_space_group_crystal_system orthorhombic
_space_group_IT_number 60
_space_group_name_Hall '-P 2n 2ab'
_space_group_name_H-M_alt 'P b c n'
_atom_sites_solution_hydrogens geom
_audit_creation_method SHELXL-2014/7
_audit_update_record
;
2020-02-13 deposited with the CCDC.	2021-07-21 downloaded from the CCDC.
;
_cell_angle_alpha 90
_cell_angle_beta 90
_cell_angle_gamma 90
_cell_formula_units_Z 8
_cell_length_a 18.2491(7)
_cell_length_b 10.9875(4)
_cell_length_c 33.6440(12)
_cell_measurement_reflns_used 97291
_cell_measurement_temperature 173(2)
_cell_measurement_theta_max 15.617
_cell_measurement_theta_min 0.960
_cell_volume 6746.0(4)
_computing_structure_refinement 'SHELXL-2014/7 (Sheldrick, 2014)'
_diffrn_ambient_temperature 173(2)
_diffrn_detector_area_resol_mean 5.814
_diffrn_measured_fraction_theta_full 1.000
_diffrn_measured_fraction_theta_max 1.000
_diffrn_measurement_device_type 'PILATUS3 X CdTe 1M'
_diffrn_measurement_method \w
_diffrn_radiation_monochromator Si_311
_diffrn_radiation_type synchrotron
_diffrn_radiation_wavelength 0.4146
_diffrn_reflns_av_R_equivalents 0.0611
_diffrn_reflns_av_unetI/netI 0.0303
_diffrn_reflns_Laue_measured_fraction_full 1.000
_diffrn_reflns_Laue_measured_fraction_max 1.000
_diffrn_reflns_limit_h_max 23
_diffrn_reflns_limit_h_min -23
_diffrn_reflns_limit_k_max 14
_diffrn_reflns_limit_k_min -14
_diffrn_reflns_limit_l_max 43
_diffrn_reflns_limit_l_min -43
_diffrn_reflns_number 97291
_diffrn_reflns_point_group_measured_fraction_full 1.000
_diffrn_reflns_point_group_measured_fraction_max 1.000
_diffrn_reflns_theta_full 14.404
_diffrn_reflns_theta_max 15.617
_diffrn_reflns_theta_min 0.960
_diffrn_source 'SPring-8 BL02B1'
_exptl_absorpt_coefficient_mu 0.076
_exptl_crystal_colour black
_exptl_crystal_density_diffrn 1.309
_exptl_crystal_description 'hollow crystal'
_exptl_crystal_F_000 2768
_exptl_crystal_recrystallization_method 'Re-crystallisation from solvent: hexane'
_exptl_crystal_size_max 0.442
_exptl_crystal_size_mid 0.186
_exptl_crystal_size_min 0.037
_refine_diff_density_max 0.712
_refine_diff_density_min -0.335
_refine_diff_density_rms 0.049
_refine_ls_extinction_method none
_refine_ls_goodness_of_fit_ref 0.983
_refine_ls_hydrogen_treatment constr
_refine_ls_matrix_type full
_refine_ls_number_parameters 451
_refine_ls_number_reflns 7744
_refine_ls_number_restraints 0
_refine_ls_restrained_S_all 0.983
_refine_ls_R_factor_all 0.0535
_refine_ls_R_factor_gt 0.0404
_refine_ls_shift/su_max 0.001
_refine_ls_shift/su_mean 0.000
_refine_ls_structure_factor_coef Fsqd
_refine_ls_weighting_details 'w=1/[\s^2^(Fo^2^)+(0.0794P)^2^] where P=(Fo^2^+2Fc^2^)/3'
_refine_ls_weighting_scheme calc
_refine_ls_wR_factor_gt 0.1162
_refine_ls_wR_factor_ref 0.1215
_reflns_Friedel_coverage 0.000
_reflns_number_gt 5923
_reflns_number_total 7744
_reflns_threshold_expression 'I > 2\s(I)'
_cod_data_source_file d1sc03394h12.cif
_cod_data_source_block m_trimethyl_BPEA_11_UV2
_cod_depositor_comments
;
The following automatic conversions were performed:

data item '_chemical_melting_point' value '452.2-453.3' was changed
to '452.8(6)' -- the average value was taken and precision was
estimated.

Automatic conversion script
Id: cif_fix_values 7556 2019-12-06 15:28:31Z antanas 
;
_cod_database_code 1564228
_shelx_shelxl_version_number 2014/7
_shelx_space_group_comment
;
The symmetry employed for this shelxl refinement is uniquely defined
by the following loop, which should always be used as a source of
symmetry information in preference to the above space-group names.
They are only intended as comments.
;
_shelx_estimated_absorpt_t_min 0.967
_shelx_estimated_absorpt_t_max 0.997

loop_
_space_group_symop_operation_xyz
'x, y, z'
'-x+1/2, -y+1/2, z+1/2'
'-x, y, -z+1/2'
'x+1/2, -y+1/2, -z'
'-x, -y, -z'
'x-1/2, y-1/2, -z-1/2'
'x, -y, z-1/2'
'-x-1/2, y-1/2, z'

loop_
_atom_site_label
_atom_site_type_symbol
_atom_site_fract_x
_atom_site_fract_y
_atom_site_fract_z
_atom_site_U_iso_or_equiv
_atom_site_adp_type
_atom_site_occupancy
_atom_site_site_symmetry_order
_atom_site_calc_flag
_atom_site_refinement_flags_posn
_atom_site_refinement_flags_adp
_atom_site_refinement_flags_occupancy
_atom_site_disorder_assembly
_atom_site_disorder_group
C1 C 0.18954(10) 0.60080(16) -0.03447(5) 0.0436(4) Uani 1 1 d . . . . .
H1A H 0.2240 0.6150 -0.0126 0.065 Uiso 1 1 calc R U . . .
H1B H 0.2124 0.5476 -0.0543 0.065 Uiso 1 1 calc R U . . .
H1C H 0.1451 0.5620 -0.0241 0.065 Uiso 1 1 calc R U . . .
C2 C 0.17001(8) 0.71916(15) -0.05331(5) 0.0340(3) Uani 1 1 d . . . . .
C3 C 0.10915(8) 0.79208(14) -0.04827(4) 0.0304(3) Uani 1 1 d . . . . .
C4 C 0.11014(8) 0.89587(14) -0.07381(5) 0.0322(3) Uani 1 1 d . . . . .
H4 H 0.0718 0.9544 -0.0746 0.039 Uiso 1 1 calc R U . . .
C5 C 0.17121(8) 0.90310(14) -0.09701(5) 0.0327(3) Uani 1 1 d . . . . .
C6 C 0.19026(8) 0.99649(14) -0.12657(5) 0.0337(3) Uani 1 1 d . . . . .
C7 C 0.13966(9) 1.08581(17) -0.13726(5) 0.0407(4) Uani 1 1 d . . . . .
H7 H 0.0926 1.0866 -0.1252 0.049 Uiso 1 1 calc R U . . .
C8 C 0.15731(10) 1.17314(19) -0.16515(6) 0.0475(4) Uani 1 1 d . . . . .
H8 H 0.1222 1.2331 -0.1723 0.057 Uiso 1 1 calc R U . . .
C9 C 0.22607(10) 1.17401(19) -0.18285(5) 0.0472(4) Uani 1 1 d . . . . .
H9 H 0.2374 1.2344 -0.2021 0.057 Uiso 1 1 calc R U . . .
C10 C 0.27863(9) 1.08753(17) -0.17276(5) 0.0421(4) Uani 1 1 d . . . . .
C11 C 0.25922(9) 0.99958(16) -0.14458(5) 0.0380(4) Uani 1 1 d . . . . .
H11 H 0.2943 0.9396 -0.1374 0.046 Uiso 1 1 calc R U . . .
C12 C 0.37987(15) 0.9729(3) -0.23432(8) 0.0812(8) Uani 1 1 d . . . . .
H12A H 0.4294 0.9737 -0.2456 0.122 Uiso 1 1 calc R U . . .
H12B H 0.3442 0.9904 -0.2553 0.122 Uiso 1 1 calc R U . . .
H12C H 0.3697 0.8926 -0.2229 0.122 Uiso 1 1 calc R U . . .
C13 C 0.38820(15) 1.2442(3) -0.21757(10) 0.0903(9) Uani 1 1 d . . . . .
H13A H 0.3825 1.3073 -0.1972 0.135 Uiso 1 1 calc R U . . .
H13B H 0.3523 1.2575 -0.2388 0.135 Uiso 1 1 calc R U . . .
H13C H 0.4378 1.2481 -0.2286 0.135 Uiso 1 1 calc R U . . .
C14 C 0.44056(13) 1.0596(4) -0.15492(10) 0.1304(16) Uani 1 1 d . . . . .
H14A H 0.4269 0.9846 -0.1410 0.196 Uiso 1 1 calc R U . . .
H14B H 0.4412 1.1276 -0.1361 0.196 Uiso 1 1 calc R U . . .
H14C H 0.4893 1.0498 -0.1667 0.196 Uiso 1 1 calc R U . . .
C15 C 0.18929(10) 0.90388(15) 0.02717(5) 0.0420(4) Uani 1 1 d . . . . .
H15A H 0.2201 0.8897 0.0038 0.063 Uiso 1 1 calc R U . . .
H15B H 0.2149 0.9581 0.0456 0.063 Uiso 1 1 calc R U . . .
H15C H 0.1430 0.9415 0.0189 0.063 Uiso 1 1 calc R U . . .
C16 C 0.17387(8) 0.78559(14) 0.04723(5) 0.0320(3) Uani 1 1 d . . . . .
C17 C 0.11460(8) 0.70812(13) 0.04380(4) 0.0294(3) Uani 1 1 d . . . . .
C18 C 0.11964(8) 0.60633(14) 0.07002(4) 0.0304(3) Uani 1 1 d . . . . .
H18 H 0.0830 0.5451 0.0717 0.036 Uiso 1 1 calc R U . . .
C19 C 0.18207(8) 0.60523(14) 0.09240(4) 0.0294(3) Uani 1 1 d . . . . .
C20 C 0.20438(8) 0.51748(13) 0.12289(4) 0.0297(3) Uani 1 1 d . . . . .
C21 C 0.15316(8) 0.43812(16) 0.13940(5) 0.0363(3) Uani 1 1 d . . . . .
H21 H 0.1036 0.4410 0.1308 0.044 Uiso 1 1 calc R U . . .
C22 C 0.17402(9) 0.35532(17) 0.16815(5) 0.0428(4) Uani 1 1 d . . . . .
H22 H 0.1387 0.3017 0.1792 0.051 Uiso 1 1 calc R U . . .
C23 C 0.24624(9) 0.34986(17) 0.18100(5) 0.0407(4) Uani 1 1 d . . . . .
H23 H 0.2598 0.2922 0.2007 0.049 Uiso 1 1 calc R U . . .
C24 C 0.29941(8) 0.42810(15) 0.16531(5) 0.0349(3) Uani 1 1 d . . . . .
C25 C 0.27673(8) 0.51110(14) 0.13646(5) 0.0325(3) Uani 1 1 d . . . . .
H25 H 0.3119 0.5655 0.1256 0.039 Uiso 1 1 calc R U . . .
C26 C 0.43580(13) 0.2699(2) 0.16677(12) 0.0964(11) Uani 1 1 d . . . . .
H26A H 0.4845 0.2596 0.1786 0.145 Uiso 1 1 calc R U . . .
H26B H 0.4399 0.2678 0.1377 0.145 Uiso 1 1 calc R U . . .
H26C H 0.4036 0.2039 0.1757 0.145 Uiso 1 1 calc R U . . .
C27 C 0.45190(12) 0.5426(3) 0.16153(11) 0.0971(11) Uani 1 1 d . . . . .
H27A H 0.4321 0.6205 0.1708 0.146 Uiso 1 1 calc R U . . .
H27B H 0.4498 0.5396 0.1324 0.146 Uiso 1 1 calc R U . . .
H27C H 0.5029 0.5344 0.1703 0.146 Uiso 1 1 calc R U . . .
C28 C 0.39706(17) 0.4263(5) 0.23721(9) 0.143(2) Uani 1 1 d . . . . .
H28A H 0.4476 0.4219 0.2470 0.215 Uiso 1 1 calc R U . . .
H28B H 0.3686 0.3585 0.2482 0.215 Uiso 1 1 calc R U . . .
H28C H 0.3750 0.5036 0.2455 0.215 Uiso 1 1 calc R U . . .
C29 C 0.04919(8) 0.76710(14) -0.02042(5) 0.0301(3) Uani 1 1 d . . . . .
C30 C -0.02858(9) 0.78328(19) -0.03402(5) 0.0445(4) Uani 1 1 d . . . . .
C31 C -0.07660(9) 0.74480(15) 0.00063(5) 0.0414(4) Uani 1 1 d . . . . .
C32 C -0.02392(9) 0.7038(2) 0.03299(5) 0.0479(5) Uani 1 1 d . . . . .
C33 C 0.05175(8) 0.72786(14) 0.01754(5) 0.0302(3) Uani 1 1 d . . . . .
F1A F -0.04298(18) 0.7554(7) -0.06954(10) 0.0580(14) Uani 0.447(8) 1 d . . P A 1
F2A F -0.0382(3) 0.9202(5) -0.0343(2) 0.0593(13) Uani 0.447(8) 1 d . . P A 1
F3A F -0.1026(4) 0.6344(4) -0.01447(11) 0.0589(13) Uani 0.447(8) 1 d . . P A 1
F4A F -0.1338(2) 0.8103(5) 0.00757(15) 0.0601(13) Uani 0.447(8) 1 d . . P A 1
F5A F -0.03846(19) 0.6132(6) 0.05165(16) 0.0584(16) Uani 0.447(8) 1 d . . P A 1
F6A F -0.03665(16) 0.8068(7) 0.06194(14) 0.0614(15) Uani 0.447(8) 1 d . . P A 1
F1B F -0.04434(16) 0.6874(5) -0.06279(13) 0.0582(10) Uani 0.553(8) 1 d . . P A 2
F2B F -0.04803(19) 0.8815(5) -0.05081(13) 0.0534(10) Uani 0.553(8) 1 d . . P A 2
F3B F -0.1355(2) 0.6783(5) -0.00512(12) 0.0648(12) Uani 0.553(8) 1 d . . P A 2
F4B F -0.1029(3) 0.8533(4) 0.01738(10) 0.0605(11) Uani 0.553(8) 1 d . . P A 2
F5B F -0.03302(17) 0.5678(3) 0.03243(17) 0.0572(10) Uani 0.553(8) 1 d . . P A 2
F6B F -0.03757(13) 0.7285(5) 0.06960(7) 0.0586(12) Uani 0.553(8) 1 d . . P A 2
S1 S 0.22774(2) 0.78003(4) -0.08828(2) 0.03844(12) Uani 1 1 d . . . . .
S2 S 0.23494(2) 0.73127(4) 0.08175(2) 0.03410(11) Uani 1 1 d . . . . .
Si1 Si 0.37287(3) 1.09101(7) -0.19473(2) 0.06136(19) Uani 1 1 d . . . . .
Si2 Si 0.39709(3) 0.41704(5) 0.18231(2) 0.04099(13) Uani 1 1 d . . . . .

loop_
_atom_site_aniso_label
_atom_site_aniso_U_11
_atom_site_aniso_U_22
_atom_site_aniso_U_33
_atom_site_aniso_U_23
_atom_site_aniso_U_13
_atom_site_aniso_U_12
C1 0.0494(9) 0.0323(9) 0.0492(10) 0.0085(7) 0.0122(8) 0.0103(7)
C2 0.0340(7) 0.0318(8) 0.0363(8) 0.0019(6) 0.0038(6) 0.0021(6)
C3 0.0310(7) 0.0286(8) 0.0314(7) 0.0023(6) -0.0009(6) 0.0001(6)
C4 0.0306(7) 0.0327(8) 0.0334(8) 0.0043(6) -0.0004(6) 0.0012(6)
C5 0.0316(7) 0.0311(8) 0.0355(8) 0.0019(6) -0.0005(6) -0.0016(6)
C6 0.0335(7) 0.0338(8) 0.0337(8) 0.0023(6) -0.0004(6) -0.0053(6)
C7 0.0314(8) 0.0477(11) 0.0430(9) 0.0094(7) -0.0019(6) -0.0036(7)
C8 0.0384(8) 0.0543(12) 0.0498(10) 0.0189(9) -0.0057(7) -0.0006(8)
C9 0.0440(9) 0.0578(12) 0.0398(9) 0.0166(8) -0.0035(7) -0.0104(8)
C10 0.0395(8) 0.0504(11) 0.0363(8) 0.0039(7) 0.0013(7) -0.0093(7)
C11 0.0348(8) 0.0395(9) 0.0396(9) 0.0022(7) 0.0019(6) -0.0019(6)
C12 0.0812(16) 0.0860(19) 0.0765(17) 0.0194(14) 0.0364(14) 0.0185(14)
C13 0.0775(17) 0.097(2) 0.096(2) 0.0132(16) 0.0271(15) -0.0363(16)
C14 0.0379(12) 0.259(5) 0.094(2) 0.031(3) -0.0083(13) -0.015(2)
C15 0.0484(9) 0.0305(9) 0.0471(10) 0.0070(7) -0.0105(8) -0.0070(7)
C16 0.0325(7) 0.0282(8) 0.0354(8) 0.0016(6) -0.0014(6) 0.0001(6)
C17 0.0301(7) 0.0271(7) 0.0309(7) 0.0012(6) 0.0014(6) 0.0015(6)
C18 0.0292(7) 0.0297(8) 0.0321(7) 0.0026(6) 0.0006(6) -0.0002(6)
C19 0.0288(7) 0.0263(7) 0.0332(7) 0.0006(5) 0.0021(6) 0.0005(5)
C20 0.0304(7) 0.0277(7) 0.0309(7) -0.0001(6) 0.0008(6) 0.0029(6)
C21 0.0290(7) 0.0429(9) 0.0369(8) 0.0055(7) 0.0015(6) -0.0014(6)
C22 0.0374(8) 0.0480(10) 0.0431(9) 0.0123(8) 0.0038(7) -0.0051(7)
C23 0.0419(8) 0.0438(10) 0.0364(8) 0.0111(7) -0.0020(7) 0.0005(7)
C24 0.0341(7) 0.0366(9) 0.0341(8) 0.0010(6) -0.0024(6) 0.0028(6)
C25 0.0310(7) 0.0309(8) 0.0355(8) 0.0017(6) 0.0004(6) -0.0006(6)
C26 0.0502(13) 0.0648(17) 0.174(3) -0.0294(18) -0.0246(17) 0.0131(12)
C27 0.0367(11) 0.0686(17) 0.186(3) 0.0414(19) -0.0089(15) -0.0034(10)
C28 0.0699(18) 0.305(6) 0.0547(17) -0.013(3) -0.0209(14) -0.013(3)
C29 0.0283(7) 0.0279(8) 0.0340(8) 0.0023(6) -0.0009(6) 0.0017(5)
C30 0.0327(8) 0.0624(13) 0.0384(9) 0.0128(8) -0.0016(7) 0.0063(8)
C31 0.0281(8) 0.0438(10) 0.0523(10) 0.0128(8) 0.0000(7) 0.0003(6)
C32 0.0314(8) 0.0737(14) 0.0387(9) 0.0145(9) 0.0027(7) 0.0006(8)
C33 0.0270(7) 0.0295(8) 0.0341(8) 0.0022(6) 0.0009(6) 0.0011(5)
F1A 0.0383(14) 0.097(4) 0.0391(15) 0.0055(19) -0.0082(11) -0.0082(19)
F2A 0.0364(17) 0.052(3) 0.089(4) 0.034(2) 0.007(2) 0.0131(16)
F3A 0.064(3) 0.056(2) 0.0562(18) 0.0086(15) -0.0114(17) -0.0280(19)
F4A 0.0335(18) 0.077(3) 0.070(2) 0.024(2) 0.0115(15) 0.0221(18)
F5A 0.0334(13) 0.073(4) 0.069(3) 0.044(3) -0.0004(16) -0.0085(17)
F6A 0.0438(14) 0.091(4) 0.049(2) -0.023(2) 0.0109(13) 0.0087(17)
F1B 0.0462(12) 0.074(2) 0.0547(18) -0.0183(17) -0.0092(11) -0.0090(15)
F2B 0.0349(12) 0.065(3) 0.061(2) 0.0373(17) -0.0021(13) 0.0084(14)
F3B 0.0373(15) 0.085(3) 0.072(2) 0.0332(18) -0.0124(13) -0.0213(16)
F4B 0.061(2) 0.0607(19) 0.0592(16) 0.0114(13) 0.0125(15) 0.0303(16)
F5B 0.0385(11) 0.0447(17) 0.088(3) 0.0316(16) -0.0053(15) -0.0086(11)
F6B 0.0407(11) 0.097(4) 0.0378(12) 0.0079(14) 0.0090(8) 0.0097(14)
S1 0.0364(2) 0.0364(2) 0.0425(2) 0.00550(16) 0.01012(16) 0.00546(16)
S2 0.03209(19) 0.0310(2) 0.0392(2) 0.00310(15) -0.00659(15) -0.00372(14)
Si1 0.0402(3) 0.0863(5) 0.0576(4) 0.0154(3) 0.0126(2) -0.0096(3)
Si2 0.0346(2) 0.0469(3) 0.0414(3) 0.0021(2) -0.00866(18) 0.00217(19)

loop_
_atom_type_symbol
_atom_type_description
_atom_type_scat_dispersion_real
_atom_type_scat_dispersion_imag
_atom_type_scat_source
C C 0.0000 0.0005 'International Tables Vol C Tables 4.2.6.8 and 6.1.1.4'
H H 0.0000 0.0000 'International Tables Vol C Tables 4.2.6.8 and 6.1.1.4'
F F 0.0037 0.0032 'International Tables Vol C Tables 4.2.6.8 and 6.1.1.4'
Si Si 0.0273 0.0233 'International Tables Vol C Tables 4.2.6.8 and 6.1.1.4'
S S 0.0451 0.0414 'International Tables Vol C Tables 4.2.6.8 and 6.1.1.4'

loop_
_geom_angle_atom_site_label_1
_geom_angle_atom_site_label_2
_geom_angle_atom_site_label_3
_geom_angle
_geom_angle_site_symmetry_1
_geom_angle_site_symmetry_3
_geom_angle_publ_flag
C2 C1 H1A 109.5 . . ?
C2 C1 H1B 109.5 . . ?
H1A C1 H1B 109.5 . . ?
C2 C1 H1C 109.5 . . ?
H1A C1 H1C 109.5 . . ?
H1B C1 H1C 109.5 . . ?
C3 C2 C1 130.32(15) . . ?
C3 C2 S1 110.62(12) . . ?
C1 C2 S1 119.03(12) . . ?
C2 C3 C4 112.31(13) . . ?
C2 C3 C29 124.77(14) . . ?
C4 C3 C29 122.92(13) . . ?
C5 C4 C3 113.67(14) . . ?
C5 C4 H4 123.2 . . ?
C3 C4 H4 123.2 . . ?
C4 C5 C6 128.40(14) . . ?
C4 C5 S1 110.22(12) . . ?
C6 C5 S1 121.37(11) . . ?
C7 C6 C11 117.87(15) . . ?
C7 C6 C5 120.59(14) . . ?
C11 C6 C5 121.53(14) . . ?
C8 C7 C6 120.66(16) . . ?
C8 C7 H7 119.7 . . ?
C6 C7 H7 119.7 . . ?
C7 C8 C9 120.47(17) . . ?
C7 C8 H8 119.8 . . ?
C9 C8 H8 119.8 . . ?
C8 C9 C10 120.87(16) . . ?
C8 C9 H9 119.6 . . ?
C10 C9 H9 119.6 . . ?
C9 C10 C11 117.53(16) . . ?
C9 C10 Si1 121.51(13) . . ?
C11 C10 Si1 120.93(14) . . ?
C6 C11 C10 122.58(16) . . ?
C6 C11 H11 118.7 . . ?
C10 C11 H11 118.7 . . ?
Si1 C12 H12A 109.5 . . ?
Si1 C12 H12B 109.5 . . ?
H12A C12 H12B 109.5 . . ?
Si1 C12 H12C 109.5 . . ?
H12A C12 H12C 109.5 . . ?
H12B C12 H12C 109.5 . . ?
Si1 C13 H13A 109.5 . . ?
Si1 C13 H13B 109.5 . . ?
H13A C13 H13B 109.5 . . ?
Si1 C13 H13C 109.5 . . ?
H13A C13 H13C 109.5 . . ?
H13B C13 H13C 109.5 . . ?
Si1 C14 H14A 109.5 . . ?
Si1 C14 H14B 109.5 . . ?
H14A C14 H14B 109.5 . . ?
Si1 C14 H14C 109.5 . . ?
H14A C14 H14C 109.5 . . ?
H14B C14 H14C 109.5 . . ?
C16 C15 H15A 109.5 . . ?
C16 C15 H15B 109.5 . . ?
H15A C15 H15B 109.5 . . ?
C16 C15 H15C 109.5 . . ?
H15A C15 H15C 109.5 . . ?
H15B C15 H15C 109.5 . . ?
C17 C16 C15 130.32(14) . . ?
C17 C16 S2 110.53(11) . . ?
C15 C16 S2 119.12(11) . . ?
C16 C17 C18 112.38(13) . . ?
C16 C17 C33 124.94(14) . . ?
C18 C17 C33 122.65(13) . . ?
C19 C18 C17 113.67(13) . . ?
C19 C18 H18 123.2 . . ?
C17 C18 H18 123.2 . . ?
C18 C19 C20 128.57(14) . . ?
C18 C19 S2 110.18(11) . . ?
C20 C19 S2 121.20(11) . . ?
C21 C20 C25 118.14(14) . . ?
C21 C20 C19 120.28(13) . . ?
C25 C20 C19 121.58(13) . . ?
C22 C21 C20 120.41(14) . . ?
C22 C21 H21 119.8 . . ?
C20 C21 H21 119.8 . . ?
C21 C22 C23 120.54(15) . . ?
C21 C22 H22 119.7 . . ?
C23 C22 H22 119.7 . . ?
C22 C23 C24 120.94(15) . . ?
C22 C23 H23 119.5 . . ?
C24 C23 H23 119.5 . . ?
C25 C24 C23 117.29(14) . . ?
C25 C24 Si2 122.45(12) . . ?
C23 C24 Si2 120.26(12) . . ?
C24 C25 C20 122.68(14) . . ?
C24 C25 H25 118.7 . . ?
C20 C25 H25 118.7 . . ?
Si2 C26 H26A 109.5 . . ?
Si2 C26 H26B 109.5 . . ?
H26A C26 H26B 109.5 . . ?
Si2 C26 H26C 109.5 . . ?
H26A C26 H26C 109.5 . . ?
H26B C26 H26C 109.5 . . ?
Si2 C27 H27A 109.5 . . ?
Si2 C27 H27B 109.5 . . ?
H27A C27 H27B 109.5 . . ?
Si2 C27 H27C 109.5 . . ?
H27A C27 H27C 109.5 . . ?
H27B C27 H27C 109.5 . . ?
Si2 C28 H28A 109.5 . . ?
Si2 C28 H28B 109.5 . . ?
H28A C28 H28B 109.5 . . ?
Si2 C28 H28C 109.5 . . ?
H28A C28 H28C 109.5 . . ?
H28B C28 H28C 109.5 . . ?
C33 C29 C3 129.73(13) . . ?
C33 C29 C30 111.03(13) . . ?
C3 C29 C30 119.24(13) . . ?
F2B C30 F1B 105.3(2) . . ?
F1A C30 C29 117.2(2) . . ?
F2B C30 C29 120.0(2) . . ?
F1B C30 C29 107.62(19) . . ?
F1A C30 F2A 102.2(3) . . ?
C29 C30 F2A 103.2(3) . . ?
F1A C30 C31 122.7(3) . . ?
F2B C30 C31 114.7(2) . . ?
F1B C30 C31 101.2(2) . . ?
C29 C30 C31 106.18(13) . . ?
F2A C30 C31 102.4(2) . . ?
F4A C31 F3A 106.0(3) . . ?
F3B C31 F4B 104.6(2) . . ?
F4A C31 C30 116.8(2) . . ?
F3B C31 C30 120.9(2) . . ?
F3A C31 C30 99.1(3) . . ?
F4B C31 C30 105.6(2) . . ?
F4A C31 C32 123.2(3) . . ?
F3B C31 C32 117.23(19) . . ?
F3A C31 C32 102.5(2) . . ?
F4B C31 C32 100.4(2) . . ?
C30 C31 C32 105.51(14) . . ?
F5A C32 C33 121.9(3) . . ?
F6B C32 C33 118.2(2) . . ?
F6B C32 F5B 101.6(2) . . ?
C33 C32 F5B 105.8(2) . . ?
F5A C32 F6A 104.4(3) . . ?
C33 C32 F6A 103.5(2) . . ?
F5A C32 C31 118.6(3) . . ?
F6B C32 C31 120.0(2) . . ?
C33 C32 C31 106.37(14) . . ?
F5B C32 C31 102.5(2) . . ?
F6A C32 C31 98.2(3) . . ?
C29 C33 C17 130.23(13) . . ?
C29 C33 C32 110.66(13) . . ?
C17 C33 C32 119.11(14) . . ?
C2 S1 C5 93.16(8) . . ?
C16 S2 C19 93.24(7) . . ?
C14 Si1 C12 109.92(16) . . ?
C14 Si1 C13 111.38(17) . . ?
C12 Si1 C13 108.81(13) . . ?
C14 Si1 C10 108.84(11) . . ?
C12 Si1 C10 109.32(10) . . ?
C13 Si1 C10 108.53(11) . . ?
C26 Si2 C27 109.98(15) . . ?
C26 Si2 C28 109.41(19) . . ?
C27 Si2 C28 109.74(18) . . ?
C26 Si2 C24 109.57(10) . . ?
C27 Si2 C24 110.60(9) . . ?
C28 Si2 C24 107.50(11) . . ?

loop_
_geom_bond_atom_site_label_1
_geom_bond_atom_site_label_2
_geom_bond_distance
_geom_bond_site_symmetry_2
_geom_bond_publ_flag
C1 C2 1.490(2) . ?
C1 H1A 0.9800 . ?
C1 H1B 0.9800 . ?
C1 H1C 0.9800 . ?
C2 C3 1.380(2) . ?
C2 S1 1.7151(16) . ?
C3 C4 1.428(2) . ?
C3 C29 1.466(2) . ?
C4 C5 1.363(2) . ?
C4 H4 0.9500 . ?
C5 C6 1.471(2) . ?
C5 S1 1.7260(16) . ?
C6 C7 1.395(2) . ?
C6 C11 1.397(2) . ?
C7 C8 1.380(2) . ?
C7 H7 0.9500 . ?
C8 C9 1.389(2) . ?
C8 H8 0.9500 . ?
C9 C10 1.392(3) . ?
C9 H9 0.9500 . ?
C10 C11 1.399(2) . ?
C10 Si1 1.8723(18) . ?
C11 H11 0.9500 . ?
C12 Si1 1.864(3) . ?
C12 H12A 0.9800 . ?
C12 H12B 0.9800 . ?
C12 H12C 0.9800 . ?
C13 Si1 1.871(3) . ?
C13 H13A 0.9800 . ?
C13 H13B 0.9800 . ?
C13 H13C 0.9800 . ?
C14 Si1 1.854(3) . ?
C14 H14A 0.9800 . ?
C14 H14B 0.9800 . ?
C14 H14C 0.9800 . ?
C15 C16 1.491(2) . ?
C15 H15A 0.9800 . ?
C15 H15B 0.9800 . ?
C15 H15C 0.9800 . ?
C16 C17 1.381(2) . ?
C16 S2 1.7168(16) . ?
C17 C18 1.427(2) . ?
C17 C33 1.464(2) . ?
C18 C19 1.366(2) . ?
C18 H18 0.9500 . ?
C19 C20 1.466(2) . ?
C19 S2 1.7255(15) . ?
C20 C21 1.394(2) . ?
C20 C25 1.399(2) . ?
C21 C22 1.381(2) . ?
C21 H21 0.9500 . ?
C22 C23 1.388(2) . ?
C22 H22 0.9500 . ?
C23 C24 1.400(2) . ?
C23 H23 0.9500 . ?
C24 C25 1.395(2) . ?
C24 Si2 1.8761(16) . ?
C25 H25 0.9500 . ?
C26 Si2 1.840(2) . ?
C26 H26A 0.9800 . ?
C26 H26B 0.9800 . ?
C26 H26C 0.9800 . ?
C27 Si2 1.841(2) . ?
C27 H27A 0.9800 . ?
C27 H27B 0.9800 . ?
C27 H27C 0.9800 . ?
C28 Si2 1.850(3) . ?
C28 H28A 0.9800 . ?
C28 H28B 0.9800 . ?
C28 H28C 0.9800 . ?
C29 C33 1.349(2) . ?
C29 C30 1.502(2) . ?
C30 F1A 1.262(4) . ?
C30 F2B 1.269(4) . ?
C30 F1B 1.459(4) . ?
C30 F2A 1.515(6) . ?
C30 C31 1.518(2) . ?
C31 F4A 1.290(4) . ?
C31 F3B 1.313(3) . ?
C31 F3A 1.398(4) . ?
C31 F4B 1.403(4) . ?
C31 C32 1.521(2) . ?
C32 F5A 1.207(4) . ?
C32 F6B 1.286(3) . ?
C32 C33 1.499(2) . ?
C32 F5B 1.504(4) . ?
C32 F6A 1.512(4) . ?

loop_
_geom_torsion_atom_site_label_1
_geom_torsion_atom_site_label_2
_geom_torsion_atom_site_label_3
_geom_torsion_atom_site_label_4
_geom_torsion
_geom_torsion_site_symmetry_1
_geom_torsion_site_symmetry_2
_geom_torsion_site_symmetry_3
_geom_torsion_site_symmetry_4
_geom_torsion_publ_flag
C1 C2 C3 C4 -176.94(17) . . . . ?
S1 C2 C3 C4 1.12(18) . . . . ?
C1 C2 C3 C29 2.4(3) . . . . ?
S1 C2 C3 C29 -179.53(12) . . . . ?
C2 C3 C4 C5 -1.5(2) . . . . ?
C29 C3 C4 C5 179.18(14) . . . . ?
C3 C4 C5 C6 179.74(15) . . . . ?
C3 C4 C5 S1 1.09(18) . . . . ?
C4 C5 C6 C7 -7.5(3) . . . . ?
S1 C5 C6 C7 171.02(13) . . . . ?
C4 C5 C6 C11 171.98(16) . . . . ?
S1 C5 C6 C11 -9.5(2) . . . . ?
C11 C6 C7 C8 0.8(3) . . . . ?
C5 C6 C7 C8 -179.66(16) . . . . ?
C6 C7 C8 C9 -0.5(3) . . . . ?
C7 C8 C9 C10 -0.3(3) . . . . ?
C8 C9 C10 C11 0.7(3) . . . . ?
C8 C9 C10 Si1 -177.45(15) . . . . ?
C7 C6 C11 C10 -0.5(3) . . . . ?
C5 C6 C11 C10 -179.96(16) . . . . ?
C9 C10 C11 C6 -0.3(3) . . . . ?
Si1 C10 C11 C6 177.86(13) . . . . ?
C15 C16 C17 C18 -176.96(16) . . . . ?
S2 C16 C17 C18 0.93(17) . . . . ?
C15 C16 C17 C33 1.1(3) . . . . ?
S2 C16 C17 C33 178.94(12) . . . . ?
C16 C17 C18 C19 -1.11(19) . . . . ?
C33 C17 C18 C19 -179.17(14) . . . . ?
C17 C18 C19 C20 178.17(14) . . . . ?
C17 C18 C19 S2 0.75(17) . . . . ?
C18 C19 C20 C21 -16.1(2) . . . . ?
S2 C19 C20 C21 161.07(12) . . . . ?
C18 C19 C20 C25 164.35(15) . . . . ?
S2 C19 C20 C25 -18.5(2) . . . . ?
C25 C20 C21 C22 -0.4(2) . . . . ?
C19 C20 C21 C22 180.00(15) . . . . ?
C20 C21 C22 C23 0.0(3) . . . . ?
C21 C22 C23 C24 0.2(3) . . . . ?
C22 C23 C24 C25 0.0(3) . . . . ?
C22 C23 C24 Si2 -178.73(14) . . . . ?
C23 C24 C25 C20 -0.5(2) . . . . ?
Si2 C24 C25 C20 178.21(12) . . . . ?
C21 C20 C25 C24 0.7(2) . . . . ?
C19 C20 C25 C24 -179.70(14) . . . . ?
C2 C3 C29 C33 43.1(3) . . . . ?
C4 C3 C29 C33 -137.65(18) . . . . ?
C2 C3 C29 C30 -135.76(17) . . . . ?
C4 C3 C29 C30 43.5(2) . . . . ?
C33 C29 C30 F1A -142.9(4) . . . . ?
C3 C29 C30 F1A 36.1(4) . . . . ?
C33 C29 C30 F2B 130.4(3) . . . . ?
C3 C29 C30 F2B -50.6(4) . . . . ?
C33 C29 C30 F1B -109.4(3) . . . . ?
C3 C29 C30 F1B 69.6(3) . . . . ?
C33 C29 C30 F2A 105.7(3) . . . . ?
C3 C29 C30 F2A -75.3(3) . . . . ?
C33 C29 C30 C31 -1.7(2) . . . . ?
C3 C29 C30 C31 177.37(14) . . . . ?
F1A C30 C31 F4A -82.0(7) . . . . ?
C29 C30 C31 F4A 139.4(4) . . . . ?
F2A C30 C31 F4A 31.4(6) . . . . ?
F2B C30 C31 F3B 87.4(5) . . . . ?
F1B C30 C31 F3B -25.4(4) . . . . ?
C29 C30 C31 F3B -137.6(3) . . . . ?
F1A C30 C31 F3A 31.2(6) . . . . ?
C29 C30 C31 F3A -107.4(3) . . . . ?
F2A C30 C31 F3A 144.6(5) . . . . ?
F2B C30 C31 F4B -30.8(5) . . . . ?
F1B C30 C31 F4B -143.6(4) . . . . ?
C29 C30 C31 F4B 104.2(3) . . . . ?
F1A C30 C31 C32 137.0(4) . . . . ?
F2B C30 C31 C32 -136.6(3) . . . . ?
F1B C30 C31 C32 110.7(2) . . . . ?
C29 C30 C31 C32 -1.61(19) . . . . ?
F2A C30 C31 C32 -109.6(3) . . . . ?
F4A C31 C32 F5A 84.3(7) . . . . ?
F3A C31 C32 F5A -34.6(6) . . . . ?
C30 C31 C32 F5A -137.9(4) . . . . ?
F3B C31 C32 F6B -80.4(6) . . . . ?
F4B C31 C32 F6B 32.1(5) . . . . ?
C30 C31 C32 F6B 141.7(3) . . . . ?
F4A C31 C32 C33 -133.8(4) . . . . ?
F3B C31 C32 C33 141.9(4) . . . . ?
F3A C31 C32 C33 107.3(3) . . . . ?
F4B C31 C32 C33 -105.6(3) . . . . ?
C30 C31 C32 C33 3.99(19) . . . . ?
F3B C31 C32 F5B 31.1(5) . . . . ?
F4B C31 C32 F5B 143.6(4) . . . . ?
C30 C31 C32 F5B -106.9(2) . . . . ?
F4A C31 C32 F6A -27.1(5) . . . . ?
F3A C31 C32 F6A -146.0(5) . . . . ?
C30 C31 C32 F6A 110.7(3) . . . . ?
C3 C29 C33 C17 6.0(3) . . . . ?
C30 C29 C33 C17 -175.14(16) . . . . ?
C3 C29 C33 C32 -174.54(16) . . . . ?
C30 C29 C33 C32 4.4(2) . . . . ?
C16 C17 C33 C29 42.6(3) . . . . ?
C18 C17 C33 C29 -139.58(18) . . . . ?
C16 C17 C33 C32 -136.87(17) . . . . ?
C18 C17 C33 C32 40.9(2) . . . . ?
F5A C32 C33 C29 135.1(4) . . . . ?
F6B C32 C33 C29 -143.9(3) . . . . ?
F5B C32 C33 C29 103.2(2) . . . . ?
F6A C32 C33 C29 -108.1(3) . . . . ?
C31 C32 C33 C29 -5.3(2) . . . . ?
F5A C32 C33 C17 -45.4(5) . . . . ?
F6B C32 C33 C17 35.7(4) . . . . ?
F5B C32 C33 C17 -77.2(3) . . . . ?
F6A C32 C33 C17 71.4(3) . . . . ?
C31 C32 C33 C17 174.29(15) . . . . ?
C3 C2 S1 C5 -0.44(13) . . . . ?
C1 C2 S1 C5 177.86(14) . . . . ?
C4 C5 S1 C2 -0.38(13) . . . . ?
C6 C5 S1 C2 -179.14(13) . . . . ?
C17 C16 S2 C19 -0.44(12) . . . . ?
C15 C16 S2 C19 177.72(14) . . . . ?
C18 C19 S2 C16 -0.18(12) . . . . ?
C20 C19 S2 C16 -177.82(12) . . . . ?
C9 C10 Si1 C14 137.4(2) . . . . ?
C11 C10 Si1 C14 -40.7(2) . . . . ?
C9 C10 Si1 C12 -102.57(18) . . . . ?
C11 C10 Si1 C12 79.38(18) . . . . ?
C9 C10 Si1 C13 16.0(2) . . . . ?
C11 C10 Si1 C13 -162.08(17) . . . . ?
C25 C24 Si2 C26 -113.03(19) . . . . ?
C23 C24 Si2 C26 65.7(2) . . . . ?
C25 C24 Si2 C27 8.4(2) . . . . ?
C23 C24 Si2 C27 -172.92(17) . . . . ?
C25 C24 Si2 C28 128.2(2) . . . . ?
C23 C24 Si2 C28 -53.1(2) . . . . ?
